data_2008522
loop_
_publ_author_name
'West, Douglas X.'
'Hermetet, Anne K.'
'Ackerman, Lily J.'
'Vald\'es-Mart\'inez, Jes\'us'
'Hern\'andez-Ortega, Sim\'on'

_publ_section_title
;
 3-Phenyl-1-(2-pyridyl)thiourea
;
_journal_issue 5
_journal_name_full 'Acta Crystallographica Section C'
_journal_page_first 811
_journal_page_last 813
_journal_paper_doi 10.1107/S0108270198018083
_journal_volume 55
_journal_year 1999
_chemical_formula_moiety 'C12 H11 N3 S'
_chemical_formula_sum 'C12 H11 N3 S'
_chemical_formula_weight 229.30
_chemical_name_common PHTU
_chemical_name_systematic
;
1-(2-Pyridyl)-3-phenylthiourea
;
_space_group_IT_number 14
_symmetry_cell_setting monoclinic
_symmetry_space_group_name_Hall '-P 2yn'
_symmetry_space_group_name_H-M 'P 1 21/n 1'
_cell_angle_alpha 90.00
_cell_angle_beta 98.670(10)
_cell_angle_gamma 90.00
_cell_formula_units_Z 4
_cell_length_a 5.8690(10)
_cell_length_b 22.530(3)
_cell_length_c 8.7530(10)
_cell_measurement_reflns_used 53
_cell_measurement_temperature 293(2)
_cell_measurement_theta_max 24.81
_cell_measurement_theta_min 5.03
_cell_volume 1144.2(3)
_computing_cell_refinement XSCANS
_computing_data_collection 'XSCANS (Siemens, 1994)'
_computing_data_reduction XSCANS
_computing_molecular_graphics 'XP in SHELXTL/PC'
_computing_publication_material SHELXL97
_computing_structure_refinement 'SHELXL97 (Sheldrick, 1997)'
_computing_structure_solution 'SHELXTL/PC (Sheldrick, 1990)'
_diffrn_ambient_temperature 293(2)
_diffrn_measured_fraction_theta_full 0.973
_diffrn_measured_fraction_theta_max 0.972
_diffrn_measurement_device 'Siemens P4/PC'
_diffrn_measurement_method \w--2\q
_diffrn_radiation_monochromator graphite
_diffrn_radiation_source 'fine-focus sealed tube'
_diffrn_radiation_type MoK\a
_diffrn_radiation_wavelength 0.71073
_diffrn_reflns_av_R_equivalents 0.029
_diffrn_reflns_av_sigmaI/netI 0.0528
_diffrn_reflns_limit_h_max 6
_diffrn_reflns_limit_h_min 0
_diffrn_reflns_limit_k_max 26
_diffrn_reflns_limit_k_min 0
_diffrn_reflns_limit_l_max 10
_diffrn_reflns_limit_l_min -10
_diffrn_reflns_number 2205
_diffrn_reflns_theta_full 25
_diffrn_reflns_theta_max 25
_diffrn_reflns_theta_min 1.81
_diffrn_standards_decay_% <1
_diffrn_standards_interval_count 97
_diffrn_standards_number 3
_exptl_absorpt_coefficient_mu 0.257
_exptl_absorpt_correction_T_max 0.960
_exptl_absorpt_correction_T_min 0.891
_exptl_absorpt_correction_type 'analytical (face-indexed numerical)'
_exptl_crystal_colour Colorless
_exptl_crystal_density_diffrn 1.331
_exptl_crystal_density_method 'not measured'
_exptl_crystal_description Prism
_exptl_crystal_F_000 480
_exptl_crystal_size_max 0.46
_exptl_crystal_size_mid 0.22
_exptl_crystal_size_min 0.16
_refine_diff_density_max 0.307
_refine_diff_density_min -0.224
_refine_ls_extinction_coef 0.023(4)
_refine_ls_extinction_method SHELXL97
_refine_ls_goodness_of_fit_ref 1.072
_refine_ls_hydrogen_treatment 'noref, except for H2 H3A on N2 and N3'
_refine_ls_matrix_type full
_refine_ls_number_parameters 152
_refine_ls_number_reflns 2002
_refine_ls_number_restraints 0
_refine_ls_restrained_S_all 1.071
_refine_ls_R_factor_all 0.080
_refine_ls_R_factor_obs .050
_refine_ls_shift/su_max <0.001
_refine_ls_shift/su_mean 0.000
_refine_ls_structure_factor_coef Fsqd
_refine_ls_weighting_details 'w = 1/[\s^2^(Fo^2^)+(0.0742P)^2^] where P = (Fo^2^+2Fc^2^)/3'
_refine_ls_weighting_scheme calc
_refine_ls_wR_factor_obs .130
_refine_ls_wR_factor_ref 0.149
_reflns_number_gt 1391
_reflns_number_total 2002
_reflns_threshold_expression I>2\s(I)
_cod_data_source_file sx1068.cif
_cod_data_source_block sx1068
_cod_depositor_comments
;
The following automatic conversions were performed:
'_symmetry_cell_setting' value 'Monoclinic' changed to 'monoclinic'
according to '/home/saulius/struct/CIF-dictionaries/cif_core.dic'
dictionary named 'cif_core.dic' version 2.4.1 from 2010-06-29.

Automatic conversion script
Id: cif_fix_enum 1527 2010-12-29 10:47:43Z saulius 

The following automatic conversions were performed:

'_symmetry_cell_setting' value 'Monoclinic' changed to 'monoclinic'
according to /home/saulius/struct/CIF-dictionaries/cif_core.dic
dictionary named 'cif_core.dic' version 2.4.1 from 2010-06-29.

Automatic conversion script
Id: cif_fix_values 1715 2011-07-08 13:25:40Z adriana 

The following automatic conversions were performed:

'_refine_ls_weighting_scheme' value 'calc w =
1/[\s^2^(Fo^2^)+(0.0742P)^2^] where P = (Fo^2^+2Fc^2^)/3' was changed
to 'calc'. New tag '_refine_ls_weighting_details' was created. The
value of the new tag was set to 'w = 1/[\s^2^(Fo^2^)+(0.0742P)^2^]
where P = (Fo^2^+2Fc^2^)/3'.

Automatic conversion script
Id: cif_fix_values 3143 2015-03-26 13:38:13Z robertas 
;
_cod_original_sg_symbol_H-M 'P 21/n'
_cod_database_code 2008522

loop_
_symmetry_equiv_pos_as_xyz
'x, y, z'
'1/2-x, 1/2+y, 1/2-z'
'-x, -y, -z'
1/2+X,1/2-Y,1/2+Z

loop_
_atom_site_label
_atom_site_fract_x
_atom_site_fract_y
_atom_site_fract_z
_atom_site_U_iso_or_equiv
_atom_site_adp_type
_atom_site_calc_flag
_atom_site_refinement_flags
_atom_site_occupancy
_atom_site_disorder_assembly
_atom_site_disorder_group
_atom_site_type_symbol
S1 .04554(15) .56385(4) .68586(10) .0525(3) Uani d . 1 . . S
N1 -.6350(5) .61204(14) .3802(3) .0528(7) Uani d . 1 . . N
N2 -.2947(5) .55764(13) .4536(3) .0459(7) Uani d D 1 . . N
H2 -.210(6) .5282(12) .424(5) .060 Uiso d D 1 . . H
N3 -.3476(5) .62597(13) .6411(3) .0471(7) Uani d D 1 . . N
H3A -.486(3) .6340(17) .587(4) .060 Uiso d D 1 . . H
C2 -.4964(5) .56852(15) .3494(3) .0421(7) Uani d . 1 . . C
C3 -.5432(6) .53320(17) .2184(4) .0549(9) Uani d . 1 . . C
H3 -.4449 .5024 .2006 .060 Uiso calc R 1 . . H
C4 -.7396(7) .54514(19) .1156(4) .0615(10) Uani d . 1 . . C
H4 -.7751 .5224 .0266 .060 Uiso calc R 1 . . H
C5 -.8821(7) .59028(19) .1441(4) .0610(10) Uani d . 1 . . C
H5 -1.0139 .5992 .0749 .060 Uiso calc R 1 . . H
C6 -.8255(7) .62196(18) .2769(5) .0623(10) Uani d . 1 . . C
H6 -.9243 .6522 .2975 .060 Uiso calc R 1 . . H
C7 -.2126(5) .58481(14) .5910(3) .0406(7) Uani d . 1 . . C
C8 -.2928(5) .66017(13) .7787(3) .0408(7) Uani d . 1 . . C
C9 -.4433(6) .65989(16) .8846(4) .0510(8) Uani d . 1 . . C
H9 -.5749 .6364 .8682 .060 Uiso calc R 1 . . H
C10 -.3981(7) .69493(19) 1.0165(4) .0598(10) Uani d . 1 . . C
H10 -.4995 .6945 1.0885 .060 Uiso calc R 1 . . H
C11 -.2058(7) .72993(17) 1.0412(5) .0618(10) Uani d . 1 . . C
H11 -.1762 .7533 1.1296 .060 Uiso calc R 1 . . H
C12 -.0565(7) .73029(16) .9342(5) .0607(10) Uani d . 1 . . C
H12 .0746 .7540 .9505 .060 Uiso calc R 1 . . H
C13 -.1000(6) .69553(15) .8020(4) .0515(9) Uani d . 1 . . C
H13 .0008 .6962 .7296 .060 Uiso calc R 1 . . H

loop_
_atom_site_aniso_label
_atom_site_aniso_U_11
_atom_site_aniso_U_22
_atom_site_aniso_U_33
_atom_site_aniso_U_12
_atom_site_aniso_U_13
_atom_site_aniso_U_23
S1 .0490(5) .0550(5) .0482(5) .0095(4) -.0100(3) -.0105(4)
N1 .0551(17) .0597(18) .0398(15) .0108(14) -.0053(13) -.0011(13)
N2 .0472(15) .0511(16) .0365(13) .0091(12) -.0031(11) -.0072(12)
N3 .0465(15) .0540(16) .0372(14) .0105(13) -.0052(11) -.0079(12)
C2 .0444(16) .0499(17) .0304(14) .0008(14) .0006(12) .0035(13)
C3 .058(2) .061(2) .0418(18) .0071(17) -.0042(15) -.0094(16)
C4 .064(2) .073(2) .0426(19) -.002(2) -.0086(17) -.0073(17)
C5 .056(2) .071(2) .049(2) .0025(19) -.0137(16) .0075(18)
C6 .059(2) .066(2) .057(2) .0174(18) -.0066(17) .0024(19)
C7 .0460(17) .0419(16) .0331(15) .0003(13) .0030(13) -.0012(12)
C8 .0467(17) .0371(15) .0359(15) .0065(13) -.0025(13) -.0022(13)
C9 .0409(17) .058(2) .0523(19) -.0046(15) .0024(14) -.0121(17)
C10 .054(2) .076(3) .052(2) -.0010(18) .0144(16) -.0175(19)
C11 .064(2) .059(2) .060(2) .0042(18) .0010(18) -.0257(18)
C12 .053(2) .0434(18) .084(3) -.0085(15) .0039(19) -.0171(18)
C13 .057(2) .0426(18) .057(2) -.0040(15) .0154(16) -.0012(15)

loop_
_atom_type_symbol
_atom_type_description
_atom_type_scat_dispersion_real
_atom_type_scat_dispersion_imag
_atom_type_scat_source
C C 0.0033 0.0016 'International Tables Vol C Tables 4.2.6.8 and 6.1.1.4'
H H 0.0000 0.0000 'International Tables Vol C Tables 4.2.6.8 and 6.1.1.4'
N N 0.0061 0.0033 'International Tables Vol C Tables 4.2.6.8 and 6.1.1.4'
S S 0.1246 0.1234 'International Tables Vol C Tables 4.2.6.8 and 6.1.1.4'

loop_
_geom_angle_atom_site_label_1
_geom_angle_atom_site_label_2
_geom_angle_atom_site_label_3
_geom_angle
_geom_angle_publ_flag
C2 N1 C6 117.3(3) yes
C7 N2 C2 130.0(3) yes
C7 N3 C8 125.7(3) yes
N1 C2 C3 122.7(3) yes
N1 C2 N2 118.7(3) yes
C3 C2 N2 118.6(3) yes
C4 C3 C2 118.0(3) no
C5 C4 C3 120.1(4) no
C6 C5 C4 118.0(3) no
N1 C6 C5 123.8(4) no
N3 C7 N2 116.8(3) yes
N3 C7 S1 124.6(2) yes
N2 C7 S1 118.6(2) yes
C13 C8 C9 120.1(3) no
C13 C8 N3 121.0(3) yes
C9 C8 N3 118.8(3) yes
C8 C9 C10 119.7(3) no
C11 C10 C9 120.6(4) no
C10 C11 C12 119.4(3) no
C11 C12 C13 120.5(3) no
C8 C13 C12 119.7(3) no

loop_
_geom_bond_atom_site_label_1
_geom_bond_atom_site_label_2
_geom_bond_site_symmetry_2
_geom_bond_distance
_geom_bond_publ_flag
S1 C7 . 1.682(3) yes
N1 C2 . 1.328(4) yes
N1 C6 . 1.346(5) yes
N2 C7 . 1.371(4) yes
N2 C2 . 1.402(4) yes
N3 C7 . 1.336(4) yes
N3 C8 . 1.425(4) yes
C2 C3 . 1.389(5) yes
C3 C4 . 1.378(5) no
C4 C5 . 1.363(6) no
C5 C6 . 1.362(6) no
C8 C13 . 1.374(5) no
C8 C9 . 1.373(5) no
C9 C10 . 1.391(5) no
C10 C11 . 1.367(6) no
C11 C12 . 1.376(6) no
C12 C13 . 1.389(5) no

loop_
_geom_hbond_atom_site_label_D
_geom_hbond_atom_site_label_H
_geom_hbond_atom_site_label_A
_geom_hbond_site_symmetry_A
_geom_hbond_distance_DH
_geom_hbond_distance_HA
_geom_hbond_distance_DA
_geom_hbond_angle_DHA
N2 H2 S1 3_566 0.890(10) 2.540(10) 3.414(3) 168(3)
C3 H3 S1 3_566 0.930(10) 2.830(10) 3.644(4) 146.7(3)
N3 H3A N1 . 0.890(10) 1.95(3) 2.646(4) 133(3)

loop_
_cod_related_entry_id
_cod_related_entry_database
_cod_related_entry_code
1 ChemSpider 610942
